data_2012845
loop_
_publ_author_name
'Schulz Lang, Ernesto'
'Burrow, Robert Alan'
'Silveira, Edson Tarabal'

_publ_section_title
;
 Bis(1-naphthyl) ditelluride
;
_journal_issue 7
_journal_name_full 'Acta Crystallographica Section C'
_journal_page_first o397
_journal_page_last o398
_journal_paper_doi 10.1107/S0108270102008284
_journal_volume 58
_journal_year 2002
_chemical_formula_moiety 'C20 H14 Te2'
_chemical_formula_sum 'C20 H14 Te2'
_chemical_formula_weight 509.52
_chemical_name_common Di(1-naphthyl)ditelluride
_chemical_name_systematic
;
 alpha-naphthylditelluride
;
_space_group_IT_number 15
_symmetry_cell_setting monoclinic
_symmetry_space_group_name_Hall '-C 2yc'
_symmetry_space_group_name_H-M 'C 1 2/c 1'
_atom_sites_solution_hydrogens geom
_atom_sites_solution_primary direct
_atom_sites_solution_secondary difmap
_cell_angle_alpha 90
_cell_angle_beta 116.839(3)
_cell_angle_gamma 90
_cell_formula_units_Z 4
_cell_length_a 16.675(3)
_cell_length_b 7.8710(14)
_cell_length_c 14.339(3)
_cell_measurement_reflns_used 2734
_cell_measurement_temperature 293(2)
_cell_measurement_theta_max 54.7
_cell_measurement_theta_min 5.5
_cell_volume 1679.2(6)
_computing_cell_refinement 'Bruker software Please provide full details'
_computing_data_collection 'Bruker software Please provide full details'
_computing_data_reduction 'Bruker software Please provide full details'
_computing_molecular_graphics 'ORTEP-3 (Farrugia, 1997)'
_computing_publication_material SHELXL97
_computing_structure_refinement 'SHELXL97 (Sheldrick, 1997)'
_computing_structure_solution 'SHELXS97 (Sheldrick, 1997)'
_diffrn_ambient_temperature 293(2)
_diffrn_measured_fraction_theta_full 0.959
_diffrn_measured_fraction_theta_max 0.959
_diffrn_measurement_device_type 'Bruker area-detector'
_diffrn_measurement_method '\f and \w scans'
_diffrn_radiation_monochromator graphite
_diffrn_radiation_type MoK\a
_diffrn_radiation_wavelength 0.71073
_diffrn_reflns_av_R_equivalents 0.032
_diffrn_reflns_limit_h_max 22
_diffrn_reflns_limit_h_min -19
_diffrn_reflns_limit_k_max 10
_diffrn_reflns_limit_k_min -10
_diffrn_reflns_limit_l_max 18
_diffrn_reflns_limit_l_min -18
_diffrn_reflns_number 5118
_diffrn_reflns_theta_full 28.03
_diffrn_reflns_theta_max 28.03
_diffrn_reflns_theta_min 2.74
_diffrn_standards_decay_% 0
_diffrn_standards_interval_time 0
_diffrn_standards_number 0
_exptl_absorpt_coefficient_mu 3.468
_exptl_absorpt_correction_T_max 0.707
_exptl_absorpt_correction_T_min 0.537
_exptl_absorpt_correction_type multi-scan
_exptl_absorpt_process_details '(SADABS; Sheldrick, 1996)'
_exptl_crystal_colour red
_exptl_crystal_density_diffrn 2.015
_exptl_crystal_density_method 'not measured'
_exptl_crystal_description block
_exptl_crystal_F_000 952
_exptl_crystal_size_max 0.22
_exptl_crystal_size_mid 0.10
_exptl_crystal_size_min 0.10
_refine_diff_density_max 1.30
_refine_diff_density_min -0.49
_refine_ls_extinction_method none
_refine_ls_goodness_of_fit_ref 0.974
_refine_ls_hydrogen_treatment refall
_refine_ls_matrix_type full
_refine_ls_number_parameters 128
_refine_ls_number_reflns 1952
_refine_ls_number_restraints 0
_refine_ls_restrained_S_all 0.974
_refine_ls_R_factor_all 0.036
_refine_ls_R_factor_gt 0.028
_refine_ls_shift/su_max 0.001
_refine_ls_shift/su_mean 0.000
_refine_ls_structure_factor_coef Fsqd
_refine_ls_weighting_details 'calc w = 1/[\s^2^(Fo^2^)+(0.0421P)^2^] where P=(Fo^2^+2Fc^2^)/3'
_refine_ls_weighting_scheme calc
_refine_ls_wR_factor_gt 0.067
_refine_ls_wR_factor_ref 0.069
_reflns_number_gt 1648
_reflns_number_total 1952
_reflns_threshold_expression I>2\s(I)
_cod_data_source_file ta1375.cif
_cod_data_source_block I
_cod_original_cell_volume 1679.2(5)
_cod_original_sg_symbol_H-M 'C 2/c'
_cod_database_code 2012845
_cod_database_fobs_code 2012845

loop_
_symmetry_equiv_pos_as_xyz
'x, y, z'
'-x, y, -z+1/2'
'x+1/2, y+1/2, z'
'-x+1/2, y+1/2, -z+1/2'
'-x, -y, -z'
'x, -y, z-1/2'
'-x+1/2, -y+1/2, -z'
'x+1/2, -y+1/2, z-1/2'

loop_
_atom_site_label
_atom_site_fract_x
_atom_site_fract_y
_atom_site_fract_z
_atom_site_U_iso_or_equiv
_atom_site_adp_type
_atom_site_calc_flag
_atom_site_refinement_flags
_atom_site_occupancy
_atom_site_disorder_assembly
_atom_site_disorder_group
_atom_site_type_symbol
Te 0.031918(14) 0.90588(3) 0.178213(16) 0.04972(11) Uani d . 1 . . Te
C1 -0.0527(2) 1.1008(4) 0.0789(3) 0.0440(7) Uani d . 1 . . C
C2 -0.0237(3) 1.2638(5) 0.1012(3) 0.0564(9) Uani d . 1 . . C
C3 -0.0751(3) 1.4011(5) 0.0400(4) 0.0643(10) Uani d . 1 . . C
C4 -0.1556(3) 1.3707(5) -0.0440(3) 0.0587(9) Uani d . 1 . . C
C5 -0.1885(2) 1.2023(4) -0.0711(2) 0.0455(7) Uani d . 1 . . C
C6 -0.2713(3) 1.1693(6) -0.1591(3) 0.0595(9) Uani d . 1 . . C
C7 -0.3023(3) 1.0072(6) -0.1848(3) 0.0666(11) Uani d . 1 . . C
C8 -0.2522(3) 0.8716(5) -0.1239(3) 0.0634(10) Uani d . 1 . . C
C9 -0.1716(2) 0.8979(4) -0.0374(3) 0.0502(8) Uani d . 1 . . C
C10 -0.1365(2) 1.0645(4) -0.0079(2) 0.0400(7) Uani d . 1 . . C
H2 0.028(2) 1.279(5) 0.158(3) 0.041(9) Uiso d . 1 . . H
H3 -0.056(3) 1.519(6) 0.053(3) 0.082(13) Uiso d . 1 . . H
H4 -0.196(3) 1.456(5) -0.083(3) 0.060(11) Uiso d . 1 . . H
H6 -0.306(3) 1.263(5) -0.198(3) 0.057(10) Uiso d . 1 . . H
H7 -0.357(3) 0.989(6) -0.243(4) 0.083(14) Uiso d . 1 . . H
H8 -0.274(3) 0.764(6) -0.139(3) 0.068(13) Uiso d . 1 . . H
H9 -0.138(3) 0.801(5) 0.004(3) 0.071(12) Uiso d . 1 . . H

loop_
_atom_site_aniso_label
_atom_site_aniso_U_11
_atom_site_aniso_U_22
_atom_site_aniso_U_33
_atom_site_aniso_U_12
_atom_site_aniso_U_13
_atom_site_aniso_U_23
Te 0.04689(16) 0.05640(16) 0.04025(15) 0.01063(9) 0.01472(11) -0.00079(9)
C1 0.0477(18) 0.0447(17) 0.0406(17) 0.0026(12) 0.0210(14) 0.0009(12)
C2 0.053(2) 0.057(2) 0.056(2) -0.0098(17) 0.0222(19) -0.0091(17)
C3 0.077(3) 0.0397(19) 0.081(3) -0.0054(18) 0.040(2) -0.0031(18)
C4 0.072(3) 0.047(2) 0.066(3) 0.0118(18) 0.040(2) 0.0085(17)
C5 0.0500(18) 0.0481(18) 0.0432(18) 0.0103(14) 0.0254(15) 0.0061(14)
C6 0.055(2) 0.069(3) 0.051(2) 0.0188(19) 0.0211(18) 0.0149(19)
C7 0.054(2) 0.076(3) 0.054(2) 0.0060(19) 0.010(2) 0.000(2)
C8 0.062(2) 0.056(2) 0.059(3) -0.0067(18) 0.016(2) -0.0104(18)
C9 0.051(2) 0.0456(18) 0.047(2) 0.0025(15) 0.0165(16) 0.0014(15)
C10 0.0435(17) 0.0432(17) 0.0362(16) 0.0028(12) 0.0205(13) 0.0011(12)

loop_
_atom_type_symbol
_atom_type_description
_atom_type_scat_dispersion_real
_atom_type_scat_dispersion_imag
_atom_type_scat_source
C C 0.0033 0.0016 'International Tables Vol C Tables 4.2.6.8 and 6.1.1.4'
H H 0 0 'International Tables Vol C Tables 4.2.6.8 and 6.1.1.4'
Te Te -0.5308 1.6751 'International Tables Vol C Tables 4.2.6.8 and 6.1.1.4'

loop_
_geom_angle_atom_site_label_1
_geom_angle_atom_site_label_2
_geom_angle_atom_site_label_3
_geom_angle_site_symmetry_1
_geom_angle_site_symmetry_3
_geom_angle
_geom_angle_publ_flag
C1 Te Te . 2 97.96(9) y
C1 Te C1 . 5_575 71.93(11) ?
Te Te C1 2 5_575 164.08(5) ?
C2 C1 C10 . . 120.1(3) ?
C2 C1 Te . . 117.7(3) ?
C10 C1 Te . . 122.2(2) ?
C1 C2 C3 . . 121.7(4) ?
C1 C2 H2 . . 116(2) ?
C3 C2 H2 . . 122(2) ?
C4 C3 C2 . . 119.7(4) ?
C4 C3 H3 . . 117(3) ?
C2 C3 H3 . . 124(3) ?
C3 C4 C5 . . 120.8(4) ?
C3 C4 H4 . . 124(3) ?
C5 C4 H4 . . 115(3) ?
C6 C5 C4 . . 121.2(3) ?
C6 C5 C10 . . 119.7(3) ?
C4 C5 C10 . . 119.1(3) ?
C7 C6 C5 . . 120.8(4) ?
C7 C6 H6 . . 121(2) ?
C5 C6 H6 . . 118(2) ?
C6 C7 C8 . . 120.1(4) ?
C6 C7 H7 . . 119(3) ?
C8 C7 H7 . . 121(3) ?
C9 C8 C7 . . 121.0(4) ?
C9 C8 H8 . . 119(3) ?
C7 C8 H8 . . 120(3) ?
C8 C9 C10 . . 120.9(3) ?
C8 C9 H9 . . 119(2) ?
C10 C9 H9 . . 120(2) ?
C1 C10 C9 . . 123.9(3) ?
C1 C10 C5 . . 118.6(3) ?
C9 C10 C5 . . 117.5(3) ?

loop_
_geom_bond_atom_site_label_1
_geom_bond_atom_site_label_2
_geom_bond_site_symmetry_2
_geom_bond_distance
_geom_bond_publ_flag
Te C1 . 2.135(3) y
Te Te 2 2.7110(6) y
Te C1 5_575 3.856(3) ?
C1 C2 . 1.358(5) ?
C1 C10 . 1.419(4) ?
C2 C3 . 1.412(6) ?
C2 H2 . 0.89(3) ?
C3 C4 . 1.360(6) ?
C3 H3 . 0.97(5) ?
C4 C5 . 1.420(5) ?
C4 H4 . 0.94(4) ?
C5 C6 . 1.412(5) ?
C5 C10 . 1.428(4) ?
C6 C7 . 1.363(6) ?
C6 H6 . 0.94(4) ?
C7 C8 . 1.393(6) ?
C7 H7 . 0.93(5) ?
C8 C9 . 1.372(5) ?
C8 H8 . 0.90(5) ?
C9 C10 . 1.420(4) ?
C9 H9 . 0.97(4) ?
